data_2009507
loop_
_publ_author_name
'H\"okelek, T.'
'Kili\,c, Z.'
'Kili\,c, A.'

_publ_section_title
2-(2,6-Di-<i>tert</i>-butylphenoxy)-2',4,4,4',4',6,6,6',6'-nonachloro-2,2'-bi(cyclotri-\l^5^-phosphazene)
_journal_issue 3
_journal_name_full 'Acta Crystallographica Section C'
_journal_page_first 453
_journal_page_last 456
_journal_paper_doi 10.1107/S0108270193008443
_journal_volume 50
_journal_year 1994
_chemical_formula_sum 'C14 H21 Cl9 N6 O P6'
_chemical_formula_weight 794.28
_space_group_IT_number 2
_space_group_name_Hall '-P 1'
_space_group_name_H-M_alt 'P -1'
_symmetry_cell_setting triclinic
_symmetry_space_group_name_Hall '-P 1'
_symmetry_space_group_name_H-M 'P -1'
_atom_type_scat_source IntTabIV
_cell_angle_alpha 92.20(2)
_cell_angle_beta 118.15(2)
_cell_angle_gamma 93.85(3)
_cell_formula_units_Z 2
_cell_length_a 11.933(2)
_cell_length_b 16.400(3)
_cell_length_c 9.471(3)
_cell_measurement_reflns_used 25
_cell_measurement_temperature 293
_cell_measurement_theta_max 30
_cell_measurement_theta_min 9
_cell_volume 1625.4(7)
_diffrn_measurement_device 'Enraf-Nonius CAD-4'
_diffrn_measurement_method \w/2\q
_diffrn_radiation_type CuK\a
_diffrn_radiation_wavelength 1.54180
_diffrn_reflns_av_R_equivalents 'not calculated'
_diffrn_reflns_limit_h_max 12
_diffrn_reflns_limit_h_min -14
_diffrn_reflns_limit_k_max 20
_diffrn_reflns_limit_k_min -20
_diffrn_reflns_limit_l_max 11
_diffrn_reflns_limit_l_min 0
_diffrn_reflns_number 7296
_diffrn_reflns_theta_max 75
_diffrn_standards_decay_% 1
_diffrn_standards_interval_time 180
_diffrn_standards_number 3
_exptl_absorpt_coefficient_mu 10.36
_exptl_absorpt_correction_T_max 0.286
_exptl_absorpt_correction_T_min 0.075
_exptl_absorpt_correction_type 'semi-empirical (North, Phillips & Mathews, 1968)'
_exptl_crystal_colour colourless
_exptl_crystal_density_diffrn 1.623
_exptl_crystal_description rod
_exptl_crystal_size_max 0.70
_exptl_crystal_size_mid 0.50
_exptl_crystal_size_min 0.25
_refine_diff_density_max 0.63
_refine_diff_density_min -0.96
_refine_ls_goodness_of_fit_obs 'not calculated'
_refine_ls_hydrogen_treatment noref
_refine_ls_number_parameters 325
_refine_ls_number_reflns 3773
_refine_ls_R_factor_obs 0.061
_refine_ls_shift/esd_max 0.00
_refine_ls_structure_factor_coef F
_refine_ls_weighting_scheme
; Weighting scheme: Chebychev (Watkin, Carruthers &
Betteridge, 1985)
;
_refine_ls_wR_factor_obs 0.069
_reflns_number_observed 4292
_reflns_number_total 6322
_reflns_observed_criterion F>=3\s(F)
_cod_data_source_file ab1081.cif
_cod_data_source_block ab1081_structure_1_of_1
_cod_original_formula_sum 'C14 H21 Cl9 N6 O1 P6'
_cod_database_code 2009507

loop_
_space_group_symop_id
_space_group_symop_operation_xyz
1 x,y,z
2 -x,-y,-z

loop_
_atom_site_label
_atom_site_fract_x
_atom_site_fract_y
_atom_site_fract_z
_atom_site_U_iso_or_equiv
P1 .94160(10) .23390(10) .4111(2) .0340(5)
P2 .8922(2) .27590(10) .6596(2) .0512(5)
P3 .8696(2) .11490(10) .5602(2) .0435(7)
P4 1.14240(10) .24070(10) .4655(2) .0409(6)
P5 1.2523(2) .19320(10) .2818(2) .0491(7)
P6 1.2846(2) .35370(10) .3941(3) .0791(8)
Cl1 .7316(3) .3237(2) .6169(4) .1092(18)
Cl2 1.0148(3) .33470(10) .8680(3) .1039(16)
Cl3 .6966(2) .05360(10) .4600(3) .0873(11)
Cl4 .9776(2) .02870(10) .6773(2) .0732(11)
Cl5 1.2171(2) .2068(2) .6921(2) .0794(10)
Cl6 1.4016(2) .12790(10) .3759(3) .0857(13)
Cl7 1.1643(2) .14740(10) .0567(2) .0813(8)
Cl8 1.4548(2) .3970(2) .5715(4) .1132(16)
Cl9 1.2294(3) .45090(10) .2689(4) .0991(15)
O1 .8815(3) .2593(2) .2331(4) .0367(17)
N1 .8998(4) .1413(3) .4226(5) .038(2)
N2 .9304(5) .3007(3) .5269(6) .042(2)
N3 .8798(6) .1827(3) .6883(7) .058(3)
N4 1.1636(5) .1732(3) .3595(7) .050(3)
N5 1.3005(7) .2860(4) .2865(9) .077(4)
N6 1.1925(5) .3324(3) .4670(7) .052(3)
C1 .7454(5) .2634(3) .1527(7) .040(2)
C2 .7009(6) .3393(4) .1645(7) .049(3)
C3 .5723(7) .3349(5) .1267(9) .064(3)
C4 .4957(6) .2615(5) .0724(9) .070(3)
C5 .5407(6) .1934(5) .0382(9) .064(3)
C6 .6684(5) .1915(4) .0731(7) .046(3)
C7 .7022(6) .1176(4) -.0003(8) .052(3)
C8 .8378(7) .1243(4) .0207(9) .057(3)
C9 .6118(8) .1131(6) -.1832(9) .083(4)
C10 .6823(7) .0380(4) .0660(10) .068(4)
C11 .7730(7) .4251(4) .1948(4) .059(3)
C12 .7810(10) .4704(6) .3440(10) .110(7)
C13 .9050(9) .4274(5) .2180(10) .101(6)
C14 .6940(10) .4729(7) .0530(10) .121(7)
H31 .5349(7) .3861(5) .1375(9) ?
H41 .4077(6) .2577(5) .0606(9) ?
H51 .4801(6) .1432(5) -.0156(9) ?
H81 .8505(7) .0739(4) -.0310(9) ?
H82 .8518(7) .1736(4) -.0300(9) ?
H83 .9000(7) .1295(4) .1381(9) ?
H92 .6263(8) .1654(6) -.2257(9) ?
H93 .5210(8) .1053(6) -.2055(9) ?
H101 .7051(7) -.0086(4) .0160(10) ?
H102 .7382(7) .0423(4) .1850(10) ?
H103 .5909(7) .0280(4) .0410(10) ?
H121 .8270(10) .5261(6) .3640(10) ?
H122 .8270(10) .4385(6) .4400(10) ?
H123 .6920(10) .4757(6) .3270(10) ?
H131 .9437(9) .4854(5) .2360(10) ?
H132 .9020(9) .4010(5) .1190(10) ?
H133 .9579(9) .3966(5) .3120(10) ?
H141 .7380(10) .5292(7) .0680(10) ?
H142 .6860(10) .4436(7) -.0470(10) ?
H143 .6080(10) .4769(7) .0420(10) ?

loop_
_geom_angle_atom_site_label_1
_geom_angle_atom_site_label_2
_geom_angle_atom_site_label_3
_geom_angle
_geom_angle_publ_flag
N2 P1 P4 107.5(2) yes
N1 P1 P4 107.2(2) yes
N1 P1 N2 116.7(2) yes
O1 P1 P4 98.70(10) yes
O1 P1 N2 111.8(2) yes
O1 P1 N1 112.9(2) yes
N3 P2 N2 118.9(3) yes
Cl1 P2 N2 109.0(2) yes
Cl1 P2 N3 109.2(2) yes
Cl2 P2 N2 109.3(2) yes
Cl2 P2 N3 107.6(2) yes
Cl2 P2 Cl1 101.50(10) yes
N1 P3 N3 118.6(2) yes
Cl4 P3 N3 107.6(2) yes
Cl4 P3 N1 110.3(2) yes
Cl3 P3 N3 109.3(2) yes
Cl3 P3 N1 108.6(2) yes
Cl3 P3 Cl4 101.00(10) yes
N4 P4 P1 111.0(2) yes
N6 P4 P1 109.8(2) yes
N6 P4 N4 118.0(3) yes
Cl5 P4 P1 98.10(10) yes
Cl5 P4 N4 108.3(2) yes
Cl5 P4 N6 109.8(2) yes
N5 P5 N4 118.1(3) yes
Cl7 P5 N4 108.7(2) yes
Cl7 P5 N5 108.3(3) yes
Cl6 P5 N4 109.6(2) yes
Cl6 P5 N5 109.2(3) yes
Cl8 P6 N6 108.7(2) yes
Cl8 P6 Cl9 101.70(10) yes
P3 N1 P1 122.1(3) yes
P2 N2 P1 121.5(3) yes
P3 N3 P2 120.1(3) yes
P5 N4 P4 121.2(3) yes
P6 N5 P5 120.9(4) yes
P6 N6 P4 120.8(3) yes
C1 O1 P1 116.0(3) yes
C2 C1 O1 117.4(5) yes
C6 C1 O1 117.4(5) yes
C2 C1 C6 125.2(5) yes
C1 C2 C11 127.2(5) yes
C3 C2 C11 117.7(6) yes
C3 C2 C1 114.7(6) yes
C4 C3 C2 121.2(6) yes
C5 C4 C3 120.2(6) yes
C4 C5 C6 122.4(6) yes
C1 C6 C5 114.1(6) yes
C1 C6 C7 127.8(5) yes
C5 C6 C7 117.5(6) yes
C8 C7 C6 115.5(5) yes
C9 C7 C6 106.2(6) yes
C9 C7 C8 106.0(6) yes
C9 C7 C10 109.7(6) yes
C10 C7 C6 111.5(5) yes
C10 C7 C8 107.7(6) yes
C12 C11 C2 110.0(6) yes
C13 C11 C2 116.1(6) yes
Cl6 P5 Cl7 101.50(10) yes
N6 P6 N5 118.6(3) yes
Cl9 P6 N5 107.9(3) yes
Cl9 P6 N6 108.8(2) yes
Cl8 P6 N5 109.7(3) yes
C13 C11 C12 107.0(8) yes
C14 C11 C2 107.2(6) yes
C14 C11 C12 107.3(8) yes
C14 C11 C13 109.0(8) yes

loop_
_geom_bond_atom_site_label_1
_geom_bond_atom_site_label_2
_geom_bond_distance
_geom_bond_publ_flag
P1 P4 2.193(2) yes
P1 N2 1.577(5) yes
P1 N1 1.591(4) yes
P1 O1 1.575(4) yes
P2 N2 1.584(5) yes
P2 N3 1.572(5) yes
P2 Cl1 1.987(3) yes
P2 Cl2 1.976(3) yes
P3 N3 1.569(5) yes
P3 N1 1.576(4) yes
P3 Cl4 1.976(2) yes
P3 Cl3 1.993(3) yes
P4 N4 1.578(5) yes
P4 N6 1.576(5) yes
P4 Cl5 2.016(2) yes
P5 N4 1.573(5) yes
P5 N5 1.583(6) yes
P5 Cl7 1.968(3) yes
P5 Cl6 1.987(2) yes
P6 N5 1.559(6) yes
P6 N6 1.578(5) yes
P6 Cl9 1.983(3) yes
P6 Cl8 1.987(3) yes
C1 O1 1.440(6) yes
C1 C2 1.407(8) yes
C2 C3 1.397(9) yes
C3 C4 1.380(10) yes
C4 C5 1.360(10) yes
C6 C1 1.392(8) yes
C6 C5 1.402(8) yes
C6 C7 1.543(9) yes
C7 C8 1.529(9) yes
C7 C9 1.550(10) yes
C7 C10 1.523(9) yes
C11 C2 1.542(9) yes
C11 C12 1.530(10) yes
C11 C13 1.480(10) yes
C11 C14 1.510(10) yes

loop_
_geom_torsion_atom_site_label_1
_geom_torsion_atom_site_label_2
_geom_torsion_atom_site_label_3
_geom_torsion_atom_site_label_4
_geom_torsion
C2 C1 C6 C7 154.9(7)
C6 C1 C2 C11 -156.6(7)
C2 C1 O1 P1 90.9(6)
C1 O1 P1 P4 -179.1(4)
N1 P1 O1 C1 67.9(6)
O1 P1 P4 N6 66.5(6)
O1 P1 P4 Cl5 -179.4(4)
O1 P1 P4 N4 -66.0(6)
N2 P1 O1 C1 -66.2(7)
N2 P1 P4 N4 177.7(6)
